data_1100988
loop_
_publ_author_name
'Maldonado, Carmen R.'
'Quir\'os, Miguel'
'Salas, Juan M.'
'S\'anchez, M. Purificaci\'on'

_publ_section_title
;
 5,7-Dimethyl-1,2,4-triazolo[1,5-a]pyrimidinium
 tetrachlorocobaltate(II) monohydrate
;
_journal_coden_ASTM ACSEBH
_journal_coeditor_code YA6255
_journal_issue 9
_journal_name_full
;
 Acta Crystallographica, Section E: Structure Reports Online
;
_journal_page_first m1721
_journal_page_last m1723
_journal_paper_doi 10.1107/S1600536805024633
_journal_volume 61
_journal_year 2005
_chemical_formula_moiety '(C7 H9 N4 1+)2, Cl4 Co 2-, H2 O'
_chemical_formula_sum 'C14 H20 Cl4 Co N8 O'
_chemical_formula_weight 517.11
_chemical_name_systematic
;
5,7-dimethyl-1,2,4-triazolo-[1,5-a]pyrimidinium
tetrachlorocobaltate(II) monohydrate.
;
_space_group_IT_number 2
_space_group_name_Hall '-P 1'
_space_group_name_H-M_alt 'P -1'
_symmetry_cell_setting triclinic
_symmetry_space_group_name_Hall '-P 1'
_symmetry_space_group_name_H-M 'P -1'
_atom_sites_solution_hydrogens geom
_atom_sites_solution_primary heavy
_atom_sites_solution_secondary difmap
_cell_angle_alpha 84.952(1)
_cell_angle_beta 84.505(1)
_cell_angle_gamma 65.275(1)
_cell_formula_units_Z 2
_cell_length_a 7.6369(4)
_cell_length_b 8.5190(4)
_cell_length_c 18.2777(9)
_cell_measurement_reflns_used 5772
_cell_measurement_temperature 298(2)
_cell_measurement_theta_max 27.2
_cell_measurement_theta_min 2.2
_cell_volume 1073.64(9)
_diffrn_ambient_temperature 298(2)
_diffrn_detector_area_resol_mean 8.26
_diffrn_measurement_device_type 'Bruker SMART APEX CCD system'
_diffrn_measurement_method '\f and \w scans'
_diffrn_radiation_monochromator graphite
_diffrn_radiation_source 'fine-focus sealed tube'
_diffrn_radiation_type MoK\a
_diffrn_radiation_wavelength 0.71073
_diffrn_reflns_av_R_equivalents 0.019
_diffrn_reflns_av_sigmaI/netI 0.023
_diffrn_reflns_limit_h_max 10
_diffrn_reflns_limit_h_min -9
_diffrn_reflns_limit_k_max 11
_diffrn_reflns_limit_k_min -11
_diffrn_reflns_limit_l_max 23
_diffrn_reflns_limit_l_min -24
_diffrn_reflns_number 12624
_diffrn_reflns_theta_max 28.3
_diffrn_reflns_theta_min 2.2
_diffrn_standards_decay_% 0
_diffrn_standards_interval_count ?
_diffrn_standards_interval_time ?
_diffrn_standards_number 222
_exptl_absorpt_coefficient_mu 1.32
_exptl_absorpt_correction_T_max 0.751
_exptl_absorpt_correction_T_min 0.668
_exptl_absorpt_correction_type multi-scan
_exptl_absorpt_process_details 'Bruker SADABS (Bruker, 1999)'
_exptl_crystal_colour blue
_exptl_crystal_density_diffrn 1.600
_exptl_crystal_density_meas ?
_exptl_crystal_density_method 'not measured'
_exptl_crystal_description prismatic
_exptl_crystal_F_000 526
_exptl_crystal_size_max 0.46
_exptl_crystal_size_mid 0.29
_exptl_crystal_size_min 0.23
_refine_ls_extinction_coef ?
_refine_ls_extinction_method none
_refine_ls_goodness_of_fit_ref 1.04
_refine_ls_hydrogen_treatment mixed
_refine_ls_matrix_type full
_refine_ls_number_parameters 263
_refine_ls_number_reflns 4866
_refine_ls_number_restraints 3
_refine_ls_restrained_S_all 1.04
_refine_ls_R_factor_all 0.037
_refine_ls_R_factor_gt 0.031
_refine_ls_shift/su_max 0.002
_refine_ls_shift/su_mean 0.000
_refine_ls_structure_factor_coef Fsqd
_refine_ls_weighting_details 'calc w=1/[\s^2^(Fo^2^)+(0.04P)^2^+0.25P] where P=(Fo^2^+2Fc^2^)/3'
_refine_ls_weighting_scheme calc
_refine_ls_wR_factor_gt 0.077
_refine_ls_wR_factor_ref 0.080
_reflns_number_gt 4217
_reflns_number_total 4866
_reflns_threshold_expression I>2\s(I)
_cod_duplicate_entry 2206828
_cod_database_code 1100988

loop_
_symmetry_equiv_pos_as_xyz
'x, y, z'
'-x, -y, -z'

loop_
_atom_site_label
_atom_site_type_symbol
_atom_site_fract_x
_atom_site_fract_y
_atom_site_fract_z
_atom_site_U_iso_or_equiv
_atom_site_adp_type
_atom_site_occupancy
_atom_site_symmetry_multiplicity
_atom_site_calc_flag
_atom_site_refinement_flags
_atom_site_disorder_assembly
_atom_site_disorder_group
Co Co 0.11422(3) 0.44963(3) 0.248561(13) 0.03963(9) Uani 1 1 d . . .
Cl1 Cl 0.00141(7) 0.64882(6) 0.33725(3) 0.05152(13) Uani 1 1 d . . .
Cl2 Cl 0.34565(7) 0.48632(7) 0.17064(3) 0.05223(13) Uani 1 1 d . . .
Cl3 Cl -0.12146(8) 0.46295(8) 0.17920(3) 0.06222(15) Uani 1 1 d . . .
Cl4 Cl 0.25025(11) 0.19090(7) 0.31175(3) 0.06899(18) Uani 1 1 d . . .
N1A N 0.3772(2) 0.7362(2) 0.00403(9) 0.0445(4) Uani 1 1 d . . .
C2A C 0.2741(3) 0.6835(2) -0.03184(11) 0.0455(4) Uani 1 1 d . . .
H2A H 0.3227 0.6178 -0.0730 0.055 Uiso 1 1 d R . .
N3A N 0.0906(2) 0.73306(19) -0.00317(9) 0.0424(3) Uani 1 1 d . . .
H3A H 0.0017 0.7113 -0.0196 0.051 Uiso 1 1 d R . .
C3aA C 0.0734(2) 0.8231(2) 0.05597(10) 0.0375(4) Uani 1 1 d . . .
N4A N -0.0789(2) 0.89762(19) 0.10141(9) 0.0420(3) Uani 1 1 d . . .
C5A C -0.0487(3) 0.9754(2) 0.15607(11) 0.0440(4) Uani 1 1 d . . .
C51A C -0.2146(3) 1.0602(3) 0.21017(13) 0.0600(6) Uani 1 1 d . . .
H51A H -0.3298 1.1240 0.1846 0.072 Uiso 1 1 d R . .
H52A H -0.1877 1.1377 0.2376 0.072 Uiso 1 1 d R . .
H53A H -0.2328 0.9735 0.2433 0.072 Uiso 1 1 d R . .
C6A C 0.1319(3) 0.9785(2) 0.16388(11) 0.0467(4) Uani 1 1 d . . .
H6A H 0.1460 1.0338 0.2031 0.056 Uiso 1 1 d R . .
C7A C 0.2853(3) 0.9025(2) 0.11524(11) 0.0434(4) Uani 1 1 d . . .
C71A C 0.4817(3) 0.8951(3) 0.11745(14) 0.0605(6) Uani 1 1 d . . .
H71A H 0.5717 0.7766 0.1246 0.073 Uiso 1 1 d R . .
H72A H 0.4844 0.9597 0.1574 0.073 Uiso 1 1 d R . .
H73A H 0.5167 0.9434 0.0719 0.073 Uiso 1 1 d R . .
N8A N 0.2486(2) 0.82536(18) 0.05973(8) 0.0377(3) Uani 1 1 d . . .
N1B N 0.4223(3) 0.2049(2) 0.54414(10) 0.0509(4) Uani 1 1 d . . .
C2B C 0.3349(3) 0.2344(3) 0.48328(11) 0.0518(5) Uani 1 1 d . . .
H2B H 0.3406 0.1463 0.4552 0.062 Uiso 1 1 d R . .
N3B N 0.2361(2) 0.4043(2) 0.46483(9) 0.0507(4) Uani 1 1 d . . .
H3B H 0.1699 0.4480 0.4269 0.061 Uiso 1 1 d R . .
C3aB C 0.2623(3) 0.4920(2) 0.51784(10) 0.0434(4) Uani 1 1 d . . .
N4B N 0.1948(3) 0.6608(2) 0.52371(9) 0.0516(4) Uani 1 1 d . . .
C5B C 0.2455(3) 0.7079(3) 0.58343(11) 0.0514(5) Uani 1 1 d . . .
C51B C 0.1717(4) 0.8983(3) 0.59242(15) 0.0736(7) Uani 1 1 d . . .
H51B H 0.0565 0.9367 0.6246 0.088 Uiso 1 1 d R . .
H52B H 0.2690 0.9214 0.6130 0.088 Uiso 1 1 d R . .
H53B H 0.1435 0.9590 0.5452 0.088 Uiso 1 1 d R . .
C6B C 0.3597(3) 0.5869(3) 0.63552(11) 0.0507(5) Uani 1 1 d . . .
H6B H 0.3912 0.6264 0.6760 0.061 Uiso 1 1 d R . .
C7B C 0.4265(3) 0.4134(3) 0.62791(11) 0.0461(4) Uani 1 1 d . . .
C71B C 0.5435(4) 0.2725(3) 0.67934(13) 0.0646(6) Uani 1 1 d . . .
H71B H 0.5600 0.3210 0.7223 0.078 Uiso 1 1 d R . .
H72B H 0.4791 0.1979 0.6936 0.078 Uiso 1 1 d R . .
H73B H 0.6676 0.2071 0.6554 0.078 Uiso 1 1 d R . .
N8B N 0.3753(2) 0.37010(19) 0.56583(8) 0.0407(3) Uani 1 1 d . . .
O1W O 0.2132(2) 0.3126(2) 0.04297(9) 0.0669(5) Uani 1 1 d D . .
H11W H 0.324(2) 0.298(3) 0.0241(12) 0.080 Uiso 1 1 d D . .
H12W H 0.195(3) 0.359(3) 0.0834(8) 0.080 Uiso 1 1 d D . .

loop_
_atom_site_aniso_label
_atom_site_aniso_U_11
_atom_site_aniso_U_22
_atom_site_aniso_U_33
_atom_site_aniso_U_23
_atom_site_aniso_U_13
_atom_site_aniso_U_12
Co 0.04355(15) 0.03955(14) 0.03598(14) -0.00496(10) -0.00103(10) -0.01714(11)
Cl1 0.0591(3) 0.0440(3) 0.0459(3) -0.0120(2) 0.0016(2) -0.0150(2)
Cl2 0.0497(3) 0.0594(3) 0.0497(3) -0.0059(2) 0.0065(2) -0.0261(2)
Cl3 0.0493(3) 0.0757(4) 0.0647(3) -0.0168(3) -0.0104(2) -0.0248(3)
Cl4 0.1134(5) 0.0401(3) 0.0502(3) 0.0007(2) -0.0190(3) -0.0262(3)
N1A 0.0373(8) 0.0475(9) 0.0453(9) -0.0042(7) -0.0028(7) -0.0138(7)
C2A 0.0426(10) 0.0467(10) 0.0450(10) -0.0064(8) -0.0033(8) -0.0154(8)
N3A 0.0409(8) 0.0438(8) 0.0457(9) -0.0082(7) -0.0069(7) -0.0188(7)
C3aA 0.0376(9) 0.0340(8) 0.0432(9) 0.0014(7) -0.0089(7) -0.0164(7)
N4A 0.0374(8) 0.0394(8) 0.0487(9) -0.0044(7) -0.0026(6) -0.0149(6)
C5A 0.0471(10) 0.0361(9) 0.0458(10) -0.0027(8) -0.0050(8) -0.0139(8)
C51A 0.0601(13) 0.0608(13) 0.0573(13) -0.0176(10) 0.0079(10) -0.0229(11)
C6A 0.0533(11) 0.0434(10) 0.0457(10) -0.0070(8) -0.0112(9) -0.0196(9)
C7A 0.0443(10) 0.0400(9) 0.0493(10) 0.0003(8) -0.0150(8) -0.0188(8)
C71A 0.0490(12) 0.0706(14) 0.0698(15) -0.0093(12) -0.0161(10) -0.0289(11)
N8A 0.0349(7) 0.0369(7) 0.0407(8) -0.0009(6) -0.0058(6) -0.0140(6)
N1B 0.0606(10) 0.0428(9) 0.0512(10) -0.0115(7) -0.0021(8) -0.0217(8)
C2B 0.0609(13) 0.0516(12) 0.0495(11) -0.0127(9) 0.0001(9) -0.0285(10)
N3B 0.0585(10) 0.0572(10) 0.0401(9) -0.0066(7) -0.0042(7) -0.0267(8)
C3aB 0.0470(10) 0.0491(10) 0.0363(9) -0.0066(8) 0.0058(8) -0.0232(9)
N4B 0.0613(11) 0.0446(9) 0.0460(9) -0.0032(7) 0.0029(8) -0.0201(8)
C5B 0.0618(13) 0.0450(11) 0.0489(11) -0.0104(9) 0.0120(9) -0.0253(10)
C51B 0.101(2) 0.0473(12) 0.0685(16) -0.0127(11) 0.0049(14) -0.0273(13)
C6B 0.0595(12) 0.0528(11) 0.0453(11) -0.0139(9) 0.0039(9) -0.0279(10)
C7B 0.0481(11) 0.0501(11) 0.0429(10) -0.0068(8) 0.0001(8) -0.0230(9)
C71B 0.0742(15) 0.0571(13) 0.0612(14) -0.0048(11) -0.0230(12) -0.0215(11)
N8B 0.0442(8) 0.0394(8) 0.0404(8) -0.0072(6) 0.0026(6) -0.0192(7)
O1W 0.0530(9) 0.1006(13) 0.0621(10) -0.0345(9) 0.0058(7) -0.0426(9)

loop_
_cod_changelog_entry_id
_cod_changelog_entry_author
_cod_changelog_entry_date
_cod_changelog_entry_text
1 'Vaitkus, Antanas' 2021-10-23T22:30:00+03:00 'Updated bibliographic information.'
